data_4117353
loop_
_publ_author_name
'Madalyn R. Radlauer'
'Michael W. Day'
'Theodor Agapie'

_publ_section_title
;
 Bimetallic Effects on Ethylene Polymerization in the Presence of Amines:
 Inhibition of the Deactivation by Lewis Bases
;
_journal_name_full 'Journal of the American Chemical Society'
_journal_page_first 1478
_journal_page_last 1481
_journal_paper_doi 10.1021/ja210990t
_journal_volume 134
_journal_year 2012
_chemical_formula_moiety 'C68 H102 N4 Ni2 O2'
_chemical_formula_sum 'C68 H102 N4 Ni2 O2'
_chemical_formula_weight 1124.96
_chemical_name_systematic
;
 ?
;
_space_group_IT_number 14
_symmetry_cell_setting monoclinic
_symmetry_space_group_name_Hall '-P 2ybc'
_symmetry_space_group_name_H-M 'P 1 21/c 1'
_atom_sites_solution_hydrogens geom
_atom_sites_solution_primary direct
_atom_sites_solution_secondary difmap
_audit_creation_method SHELXL-97
_cell_angle_alpha 90.00
_cell_angle_beta 96.415(3)
_cell_angle_gamma 90.00
_cell_formula_units_Z 2
_cell_length_a 9.7952(5)
_cell_length_b 22.8485(13)
_cell_length_c 14.6159(7)
_cell_measurement_reflns_used 5742
_cell_measurement_temperature 100(2)
_cell_measurement_theta_max 22.71
_cell_measurement_theta_min 2.27
_cell_volume 3250.6(3)
_computing_cell_refinement 'Bruker SAINT-Plus v7.68A'
_computing_data_collection 'Bruker APEX2 v2009.7-0'
_computing_data_reduction 'Bruker SAINT-Plus v7.68A'
_computing_molecular_graphics 'Bruker XP v5.1'
_computing_publication_material 'Bruker XCIF 2008'
_computing_structure_refinement 'SHELXL-97 (Sheldrick, 2008)'
_computing_structure_solution 'SHELXS-97 (Sheldrick, 2008)'
_diffrn_ambient_temperature 100(2)
_diffrn_measured_fraction_theta_full 1.000
_diffrn_measured_fraction_theta_max 0.933
_diffrn_measurement_device_type 'Bruker KAPPA APEX II'
_diffrn_measurement_method '\w scans; 8 settings'
_diffrn_radiation_monochromator graphite
_diffrn_radiation_source 'fine-focus sealed tube'
_diffrn_radiation_type MoK\a
_diffrn_radiation_wavelength 0.71073
_diffrn_reflns_av_R_equivalents 0.0981
_diffrn_reflns_av_sigmaI/netI 0.1022
_diffrn_reflns_limit_h_max 13
_diffrn_reflns_limit_h_min -13
_diffrn_reflns_limit_k_max 32
_diffrn_reflns_limit_k_min -32
_diffrn_reflns_limit_l_max 20
_diffrn_reflns_limit_l_min -20
_diffrn_reflns_number 59329
_diffrn_reflns_theta_full 25.00
_diffrn_reflns_theta_max 30.53
_diffrn_reflns_theta_min 1.66
_exptl_absorpt_coefficient_mu 0.623
_exptl_absorpt_correction_T_max 0.7461
_exptl_absorpt_correction_T_min 0.6815
_exptl_absorpt_correction_type multi-scan
_exptl_absorpt_process_details 'SADABS v2009/1, Bruker-AXS, Madison, WI'
_exptl_crystal_colour Orange
_exptl_crystal_density_diffrn 1.149
_exptl_crystal_description Blade
_exptl_crystal_F_000 1220
_exptl_crystal_size_max 0.23
_exptl_crystal_size_mid 0.08
_exptl_crystal_size_min 0.03
_refine_diff_density_max 1.023
_refine_diff_density_min -0.940
_refine_diff_density_rms 0.085
_refine_ls_extinction_method none
_refine_ls_goodness_of_fit_ref 2.064
_refine_ls_hydrogen_treatment Riding
_refine_ls_matrix_type 'Full matrix'
_refine_ls_number_parameters 356
_refine_ls_number_reflns 9276
_refine_ls_number_restraints 0
_refine_ls_restrained_S_all 2.064
_refine_ls_R_factor_all 0.1550
_refine_ls_R_factor_gt 0.0705
_refine_ls_shift/su_max 0.000
_refine_ls_shift/su_mean 0.000
_refine_ls_structure_factor_coef Fsqd
_refine_ls_weighting_details w=1/s^2^(Fo^2^)
_refine_ls_weighting_scheme sigma
_refine_ls_wR_factor_gt 0.0872
_refine_ls_wR_factor_ref 0.0917
_reflns_number_gt 5013
_reflns_number_total 9276
_reflns_threshold_expression >2sigma(I)
_cod_data_source_file ja210990t_si_004.cif
_cod_data_source_block mrr23
_cod_depositor_comments
;
The following automatic conversions were performed:

'_atom_sites_solution_primary' value 'direct methods' was changed to
'direct'.

'_atom_sites_solution_secondary' value 'Difference Fourier map' was
changed to 'difmap'.

'_atom_sites_solution_hydrogens' value 'Geometric positions' was
changed to 'geom'.

Automatic conversion script
Id: cif_fix_values 6452 2018-10-05 10:23:21Z andrius 
;
_cod_database_code 4117353

loop_
_symmetry_equiv_pos_as_xyz
'x, y, z'
'-x, y+1/2, -z+1/2'
'-x, -y, -z'
'x, -y-1/2, z-1/2'

loop_
_atom_site_label
_atom_site_type_symbol
_atom_site_fract_x
_atom_site_fract_y
_atom_site_fract_z
_atom_site_U_iso_or_equiv
_atom_site_adp_type
_atom_site_occupancy
_atom_site_symmetry_multiplicity
_atom_site_calc_flag
_atom_site_refinement_flags
Ni1 Ni 0.48091(4) 0.347034(15) 0.21902(3) 0.03149(12) Uani 1 1 d .
O1 O 0.43161(19) 0.41315(7) 0.28675(12) 0.0308(5) Uani 1 1 d .
N1 N 0.3594(2) 0.36710(8) 0.11428(14) 0.0204(5) Uani 1 1 d .
N2 N 0.5974(3) 0.33186(10) 0.33397(17) 0.0555(9) Uani 1 1 d .
H2A H 0.5489 0.3447 0.3806 0.067 Uiso 1 1 calc R
H2B H 0.6035 0.2918 0.3397 0.067 Uiso 1 1 calc R
C1 C 0.2691(3) 0.40971(10) 0.11203(17) 0.0198(6) Uani 1 1 d .
H1 H 0.2108 0.4141 0.0560 0.024 Uiso 1 1 calc R
C2 C 0.2479(3) 0.45027(10) 0.18362(17) 0.0187(6) Uani 1 1 d .
C3 C 0.1411(3) 0.49162(10) 0.16722(17) 0.0209(7) Uani 1 1 d .
H3 H 0.0841 0.4902 0.1102 0.025 Uiso 1 1 calc R
C4 C 0.1160(3) 0.53364(11) 0.22993(17) 0.0222(7) Uani 1 1 d .
C5 C 0.2058(3) 0.53379(10) 0.31321(17) 0.0240(7) Uani 1 1 d .
H5 H 0.1913 0.5625 0.3581 0.029 Uiso 1 1 calc R
C6 C 0.3111(3) 0.49542(10) 0.33288(17) 0.0218(7) Uani 1 1 d .
C7 C 0.3349(3) 0.45070(11) 0.26705(18) 0.0222(7) Uani 1 1 d .
C8 C 0.5055(3) 0.54327(11) 0.43219(18) 0.0237(7) Uani 1 1 d .
C9 C 0.4072(3) 0.49834(11) 0.42007(18) 0.0238(7) Uani 1 1 d .
C10 C 0.4018(3) 0.45539(11) 0.48764(18) 0.0244(7) Uani 1 1 d .
C11 C 0.5144(3) 0.58935(11) 0.35940(17) 0.0340(8) Uani 1 1 d .
H11A H 0.4929 0.6277 0.3841 0.051 Uiso 1 1 calc R
H11B H 0.4486 0.5803 0.3057 0.051 Uiso 1 1 calc R
H11C H 0.6076 0.5900 0.3410 0.051 Uiso 1 1 calc R
C12 C 0.2938(3) 0.40778(11) 0.47634(18) 0.0364(8) Uani 1 1 d .
H12A H 0.3387 0.3694 0.4799 0.055 Uiso 1 1 calc R
H12B H 0.2390 0.4120 0.4164 0.055 Uiso 1 1 calc R
H12C H 0.2338 0.4111 0.5254 0.055 Uiso 1 1 calc R
C13 C 0.0023(3) 0.57912(11) 0.2141(2) 0.0315(8) Uani 1 1 d .
C14 C 0.0664(3) 0.64076(11) 0.21773(19) 0.0419(9) Uani 1 1 d .
H14A H 0.1272 0.6445 0.1692 0.063 Uiso 1 1 calc R
H14B H 0.1193 0.6468 0.2779 0.063 Uiso 1 1 calc R
H14C H -0.0067 0.6702 0.2084 0.063 Uiso 1 1 calc R
C15 C -0.0813(3) 0.57174(13) 0.1201(2) 0.0568(11) Uani 1 1 d .
H15A H -0.0215 0.5774 0.0715 0.085 Uiso 1 1 calc R
H15B H -0.1555 0.6008 0.1134 0.085 Uiso 1 1 calc R
H15C H -0.1208 0.5323 0.1154 0.085 Uiso 1 1 calc R
C16 C -0.0963(3) 0.57391(12) 0.2880(2) 0.0417(9) Uani 1 1 d .
H16A H -0.1689 0.6034 0.2769 0.063 Uiso 1 1 calc R
H16B H -0.0456 0.5802 0.3489 0.063 Uiso 1 1 calc R
H16C H -0.1375 0.5348 0.2854 0.063 Uiso 1 1 calc R
C17 C 0.3505(3) 0.33472(10) 0.02836(17) 0.0219(7) Uani 1 1 d .
C18 C 0.4393(3) 0.34935(12) -0.0365(2) 0.0347(8) Uani 1 1 d .
C19 C 0.4266(4) 0.31797(13) -0.1182(2) 0.0549(11) Uani 1 1 d .
H19 H 0.4854 0.3271 -0.1636 0.066 Uiso 1 1 calc R
C20 C 0.3317(4) 0.27404(13) -0.1354(2) 0.0552(11) Uani 1 1 d .
H20 H 0.3256 0.2531 -0.1918 0.066 Uiso 1 1 calc R
C21 C 0.2453(3) 0.26064(11) -0.0703(2) 0.0399(9) Uani 1 1 d .
H21 H 0.1791 0.2305 -0.0828 0.048 Uiso 1 1 calc R
C22 C 0.2529(3) 0.29042(11) 0.01372(18) 0.0248(7) Uani 1 1 d .
C23 C 0.5421(3) 0.39884(13) -0.0205(3) 0.0572(11) Uani 1 1 d .
H23 H 0.5382 0.4136 0.0435 0.069 Uiso 1 1 calc R
C24 C 0.5011(5) 0.44939(14) -0.0867(2) 0.1084(19) Uani 1 1 d .
H24A H 0.5712 0.4801 -0.0785 0.163 Uiso 1 1 calc R
H24B H 0.4125 0.4653 -0.0736 0.163 Uiso 1 1 calc R
H24C H 0.4935 0.4351 -0.1502 0.163 Uiso 1 1 calc R
C25 C 0.6864(4) 0.37832(18) -0.0273(4) 0.214(4) Uani 1 1 d .
H25A H 0.7028 0.3417 0.0071 0.321 Uiso 1 1 calc R
H25B H 0.7515 0.4082 -0.0014 0.321 Uiso 1 1 calc R
H25C H 0.6991 0.3717 -0.0920 0.321 Uiso 1 1 calc R
C26 C 0.1554(3) 0.27586(11) 0.0834(2) 0.0339(8) Uani 1 1 d .
H26 H 0.1910 0.2952 0.1427 0.041 Uiso 1 1 calc R
C27 C 0.1465(3) 0.21076(11) 0.1016(2) 0.0515(10) Uani 1 1 d .
H27A H 0.1082 0.1908 0.0451 0.077 Uiso 1 1 calc R
H27B H 0.0869 0.2040 0.1502 0.077 Uiso 1 1 calc R
H27C H 0.2385 0.1954 0.1213 0.077 Uiso 1 1 calc R
C28 C 0.0114(3) 0.30018(12) 0.0542(2) 0.0572(11) Uani 1 1 d .
H28A H 0.0154 0.3430 0.0517 0.086 Uiso 1 1 calc R
H28B H -0.0507 0.2882 0.0989 0.086 Uiso 1 1 calc R
H28C H -0.0227 0.2849 -0.0068 0.086 Uiso 1 1 calc R
C29 C 0.5362(3) 0.27432(11) 0.16518(19) 0.0464(9) Uani 1 1 d .
H29A H 0.4545 0.2510 0.1447 0.070 Uiso 1 1 calc R
H29B H 0.5957 0.2522 0.2113 0.070 Uiso 1 1 calc R
H29C H 0.5863 0.2830 0.1124 0.070 Uiso 1 1 calc R
C30 C 0.7405(4) 0.35487(17) 0.3556(3) 0.0766(13) Uani 1 1 d .
C31 C 0.8267(4) 0.3210(2) 0.2975(3) 0.127(2) Uani 1 1 d .
H31A H 0.7858 0.3221 0.2324 0.153 Uiso 1 1 calc R
H31B H 0.8321 0.2796 0.3178 0.153 Uiso 1 1 calc R
C32 C 0.9729(5) 0.3485(3) 0.3066(4) 0.192(3) Uani 1 1 d .
H32A H 0.9661 0.3901 0.2903 0.288 Uiso 1 1 calc R
H32B H 1.0292 0.3283 0.2650 0.288 Uiso 1 1 calc R
H32C H 1.0156 0.3444 0.3701 0.288 Uiso 1 1 calc R
C33 C 0.7416(4) 0.41969(16) 0.3382(4) 0.152(3) Uani 1 1 d .
H33A H 0.7437 0.4269 0.2722 0.228 Uiso 1 1 calc R
H33B H 0.8230 0.4371 0.3727 0.228 Uiso 1 1 calc R
H33C H 0.6587 0.4373 0.3582 0.228 Uiso 1 1 calc R
C34 C 0.7772(4) 0.34215(18) 0.4667(3) 0.123(2) Uani 1 1 d .
H34A H 0.7018 0.3562 0.4997 0.185 Uiso 1 1 calc R
H34B H 0.8621 0.3627 0.4895 0.185 Uiso 1 1 calc R
H34C H 0.7897 0.3000 0.4770 0.185 Uiso 1 1 calc R

loop_
_atom_site_aniso_label
_atom_site_aniso_U_11
_atom_site_aniso_U_22
_atom_site_aniso_U_33
_atom_site_aniso_U_23
_atom_site_aniso_U_13
_atom_site_aniso_U_12
Ni1 0.0334(2) 0.02637(19) 0.0314(2) -0.0082(2) -0.01118(17) 0.0108(2)
O1 0.0340(13) 0.0274(10) 0.0270(12) -0.0102(9) -0.0140(10) 0.0130(9)
N1 0.0224(14) 0.0172(11) 0.0207(13) -0.0038(10) -0.0008(11) 0.0015(10)
N2 0.067(2) 0.0406(17) 0.0505(19) -0.0137(14) -0.0284(16) 0.0225(15)
C1 0.0230(17) 0.0222(14) 0.0133(15) -0.0021(12) -0.0018(13) -0.0053(13)
C2 0.0219(16) 0.0185(14) 0.0150(15) -0.0043(12) -0.0012(13) 0.0035(12)
C3 0.0223(17) 0.0252(15) 0.0136(15) -0.0024(12) -0.0048(13) 0.0004(13)
C4 0.0276(18) 0.0238(15) 0.0143(15) -0.0019(12) -0.0014(13) 0.0063(13)
C5 0.0364(19) 0.0191(14) 0.0162(16) -0.0045(12) 0.0021(14) 0.0059(13)
C6 0.0311(18) 0.0182(14) 0.0149(16) -0.0008(12) -0.0029(13) -0.0023(13)
C7 0.0239(17) 0.0206(14) 0.0204(16) 0.0001(13) -0.0052(13) 0.0021(13)
C8 0.0341(19) 0.0198(14) 0.0163(16) -0.0025(12) -0.0015(14) 0.0016(13)
C9 0.0353(19) 0.0197(15) 0.0148(16) -0.0071(12) -0.0041(14) 0.0072(13)
C10 0.0343(19) 0.0171(14) 0.0201(16) -0.0028(13) -0.0046(14) 0.0003(13)
C11 0.046(2) 0.0317(17) 0.0215(18) 0.0029(14) -0.0084(15) -0.0054(15)
C12 0.050(2) 0.0314(17) 0.0235(18) -0.0008(14) -0.0122(16) -0.0054(15)
C13 0.039(2) 0.0314(16) 0.0224(17) -0.0051(15) -0.0040(15) 0.0161(15)
C14 0.058(2) 0.0376(19) 0.0307(19) 0.0074(15) 0.0077(17) 0.0261(16)
C15 0.062(3) 0.063(2) 0.040(2) -0.0124(18) -0.0219(18) 0.0441(19)
C16 0.035(2) 0.0393(19) 0.050(2) -0.0113(17) 0.0019(18) 0.0098(15)
C17 0.0313(18) 0.0196(15) 0.0149(16) -0.0007(12) 0.0026(14) 0.0039(13)
C18 0.048(2) 0.0261(15) 0.0340(19) 0.0062(16) 0.0223(16) 0.0112(17)
C19 0.102(3) 0.036(2) 0.035(2) 0.0058(17) 0.040(2) 0.022(2)
C20 0.119(4) 0.033(2) 0.0146(19) -0.0041(16) 0.012(2) 0.026(2)
C21 0.067(3) 0.0177(15) 0.030(2) -0.0046(14) -0.0138(18) 0.0042(16)
C22 0.037(2) 0.0184(14) 0.0182(17) 0.0004(12) -0.0018(14) 0.0026(13)
C23 0.055(3) 0.037(2) 0.088(3) 0.0014(19) 0.047(2) -0.0038(19)
C24 0.245(6) 0.043(2) 0.045(3) -0.005(2) 0.053(3) -0.049(3)
C25 0.071(4) 0.081(4) 0.519(12) -0.050(5) 0.164(6) -0.026(3)
C26 0.038(2) 0.0224(16) 0.041(2) -0.0017(14) 0.0060(17) -0.0077(14)
C27 0.065(3) 0.0321(18) 0.061(3) 0.0032(17) 0.021(2) -0.0095(17)
C28 0.042(2) 0.041(2) 0.090(3) -0.006(2) 0.014(2) -0.0044(18)
C29 0.053(2) 0.0377(18) 0.044(2) -0.0120(16) -0.0146(18) 0.0225(16)
C30 0.042(2) 0.074(3) 0.102(3) -0.038(3) -0.039(2) 0.026(2)
C31 0.035(3) 0.186(5) 0.154(5) -0.084(4) -0.019(3) 0.003(3)
C32 0.120(6) 0.270(8) 0.176(6) 0.044(6) -0.026(5) -0.009(6)
C33 0.076(4) 0.048(3) 0.318(8) 0.012(4) -0.039(4) -0.005(3)
C34 0.092(3) 0.137(4) 0.119(4) -0.068(3) -0.084(3) 0.060(3)

loop_
_atom_type_symbol
_atom_type_description
_atom_type_scat_dispersion_real
_atom_type_scat_dispersion_imag
_atom_type_scat_source
C C 0.0033 0.0016 'International Tables Vol C Tables 4.2.6.8 and 6.1.1.4'
H H 0.0000 0.0000 'International Tables Vol C Tables 4.2.6.8 and 6.1.1.4'
N N 0.0061 0.0033 'International Tables Vol C Tables 4.2.6.8 and 6.1.1.4'
O O 0.0106 0.0060 'International Tables Vol C Tables 4.2.6.8 and 6.1.1.4'
Ni Ni 0.3393 1.1124 'International Tables Vol C Tables 4.2.6.8 and 6.1.1.4'

loop_
_geom_angle_atom_site_label_1
_geom_angle_atom_site_label_2
_geom_angle_atom_site_label_3
_geom_angle
_geom_angle_site_symmetry_1
_geom_angle_site_symmetry_3
_geom_angle_publ_flag
N1 Ni1 O1 93.18(8) . . yes
N1 Ni1 C29 93.35(10) . . yes
O1 Ni1 C29 172.51(10) . . yes
N1 Ni1 N2 174.44(10) . . yes
O1 Ni1 N2 81.42(9) . . yes
C29 Ni1 N2 91.96(11) . . yes
C7 O1 Ni1 129.63(17) . . yes
C1 N1 C17 112.4(2) . . ?
C1 N1 Ni1 124.21(18) . . ?
C17 N1 Ni1 123.30(16) . . ?
C30 N2 Ni1 124.2(2) . . ?
N1 C1 C2 127.9(2) . . ?
C7 C2 C3 120.6(2) . . ?
C7 C2 C1 121.0(2) . . ?
C3 C2 C1 118.4(2) . . ?
C4 C3 C2 122.8(2) . . ?
C3 C4 C5 115.8(2) . . ?
C3 C4 C13 124.1(2) . . ?
C5 C4 C13 120.1(2) . . ?
C6 C5 C4 124.2(2) . . ?
C5 C6 C7 119.5(2) . . ?
C5 C6 C9 122.7(2) . . ?
C7 C6 C9 117.8(2) . . ?
O1 C7 C2 123.3(2) . . ?
O1 C7 C6 119.6(2) . . ?
C2 C7 C6 117.1(2) . . ?
C10 C8 C9 119.5(2) 3_666 . ?
C10 C8 C11 119.5(2) 3_666 . ?
C9 C8 C11 121.0(2) . . ?
C10 C9 C8 120.2(2) . . ?
C10 C9 C6 120.0(2) . . ?
C8 C9 C6 119.7(2) . . ?
C9 C10 C8 120.3(2) . 3_666 ?
C9 C10 C12 120.6(2) . . ?
C8 C10 C12 119.1(2) 3_666 . ?
C4 C13 C15 111.8(2) . . ?
C4 C13 C16 110.4(2) . . ?
C15 C13 C16 107.9(3) . . ?
C4 C13 C14 109.3(2) . . ?
C15 C13 C14 107.9(2) . . ?
C16 C13 C14 109.4(2) . . ?
C22 C17 C18 122.6(3) . . ?
C22 C17 N1 118.5(2) . . ?
C18 C17 N1 118.9(2) . . ?
C19 C18 C17 117.2(3) . . ?
C19 C18 C23 120.8(3) . . ?
C17 C18 C23 121.9(3) . . ?
C20 C19 C18 122.0(3) . . ?
C19 C20 C21 119.5(3) . . ?
C20 C21 C22 121.5(3) . . ?
C17 C22 C21 117.2(3) . . ?
C17 C22 C26 122.1(2) . . ?
C21 C22 C26 120.7(3) . . ?
C25 C23 C18 111.8(3) . . ?
C25 C23 C24 112.1(3) . . ?
C18 C23 C24 110.1(3) . . ?
C22 C26 C27 112.8(2) . . ?
C22 C26 C28 111.4(2) . . ?
C27 C26 C28 109.6(2) . . ?
C31 C30 N2 106.0(3) . . ?
C31 C30 C33 113.7(4) . . ?
N2 C30 C33 109.5(3) . . ?
C31 C30 C34 113.4(3) . . ?
N2 C30 C34 104.0(3) . . ?
C33 C30 C34 109.6(3) . . ?
C30 C31 C32 108.6(4) . . ?

loop_
_geom_bond_atom_site_label_1
_geom_bond_atom_site_label_2
_geom_bond_distance
_geom_bond_site_symmetry_2
_geom_bond_publ_flag
Ni1 N1 1.888(2) . yes
Ni1 O1 1.8980(17) . yes
Ni1 C29 1.941(2) . yes
Ni1 N2 1.953(2) . yes
O1 C7 1.286(3) . ?
N1 C1 1.313(3) . ?
N1 C17 1.452(3) . ?
N2 C30 1.498(4) . ?
C1 C2 1.430(3) . ?
C2 C7 1.408(3) . ?
C2 C3 1.410(3) . ?
C3 C4 1.369(3) . ?
C4 C5 1.420(3) . ?
C4 C13 1.521(3) . ?
C5 C6 1.360(3) . ?
C6 C7 1.440(3) . ?
C6 C9 1.499(3) . ?
C8 C10 1.400(3) 3_666 ?
C8 C9 1.405(3) . ?
C8 C11 1.506(3) . ?
C9 C10 1.398(3) . ?
C10 C8 1.400(3) 3_666 ?
C10 C12 1.514(3) . ?
C13 C15 1.528(4) . ?
C13 C16 1.532(4) . ?
C13 C14 1.540(3) . ?
C17 C22 1.392(3) . ?
C17 C18 1.397(3) . ?
C18 C19 1.386(4) . ?
C18 C23 1.515(4) . ?
C19 C20 1.372(4) . ?
C20 C21 1.376(4) . ?
C21 C22 1.399(3) . ?
C22 C26 1.509(4) . ?
C23 C25 1.503(5) . ?
C23 C24 1.530(4) . ?
C26 C27 1.515(3) . ?
C26 C28 1.532(4) . ?
C30 C31 1.481(5) . ?
C30 C33 1.503(5) . ?
C30 C34 1.650(5) . ?
C31 C32 1.556(5) . ?
